data_7048287
loop_
_publ_author_name
'Rodr\'iguez-Rey, Jos\'e Luis'
'Esteban-G\'omez, David'
'Platas-Iglesias, Carlos'
'Sousa-Pedrares, Antonio'

_publ_section_title
;
 Electronic versus steric control in palladium complexes of carboranyl
 phosphine-iminophosphorane ligands.
;
_journal_issue 2
_journal_name_full 'Dalton transactions (Cambridge, England : 2003)'
_journal_page_first 486
_journal_page_last 503
_journal_paper_doi 10.1039/c8dt04006k
_journal_volume 48
_journal_year 2019
_chemical_formula_sum 'C68 H78 B20 Cl8 N2 P4 Pd2'
_chemical_formula_weight 1759.80
_space_group_crystal_system monoclinic
_space_group_IT_number 14
_space_group_name_Hall '-P 2yn'
_space_group_name_H-M_alt 'P 1 21/n 1'
_symmetry_space_group_name_Hall '-P 2yn'
_symmetry_space_group_name_H-M 'P 1 21/n 1'
_atom_sites_solution_hydrogens geom
_audit_creation_method SHELXL-2014/7
_audit_update_record
;
2018-07-12 deposited with the CCDC.
2018-11-30 downloaded from the CCDC.
;
_cell_angle_alpha 90
_cell_angle_beta 100.521(3)
_cell_angle_gamma 90
_cell_formula_units_Z 2
_cell_length_a 9.6471(8)
_cell_length_b 20.3872(16)
_cell_length_c 20.3717(15)
_cell_measurement_reflns_used 1939
_cell_measurement_temperature 100(2)
_cell_measurement_theta_max 26.26
_cell_measurement_theta_min 2.37
_cell_volume 3939.3(5)
_computing_cell_refinement 'BRUKER APEX2'
_computing_data_collection 'BRUKER APEX2'
_computing_data_reduction 'Bruker SAINT'
_computing_structure_refinement 'SHELXL-2014/7 (Sheldrick, 2014)'
_computing_structure_solution SHELXT-2014
_diffrn_ambient_temperature 100(2)
_diffrn_measured_fraction_theta_full 1.000
_diffrn_measured_fraction_theta_max 1.000
_diffrn_measurement_device_type 'Bruker Kappa APEXII CCD'
_diffrn_measurement_method 'omega and phi scans'
_diffrn_radiation_type MoK\a
_diffrn_radiation_wavelength 0.71073
_diffrn_reflns_av_R_equivalents 0.0527
_diffrn_reflns_av_unetI/netI 0.0501
_diffrn_reflns_Laue_measured_fraction_full 1.000
_diffrn_reflns_Laue_measured_fraction_max 1.000
_diffrn_reflns_limit_h_max 11
_diffrn_reflns_limit_h_min -11
_diffrn_reflns_limit_k_max 25
_diffrn_reflns_limit_k_min -25
_diffrn_reflns_limit_l_max 24
_diffrn_reflns_limit_l_min -25
_diffrn_reflns_number 36811
_diffrn_reflns_point_group_measured_fraction_full 1.000
_diffrn_reflns_point_group_measured_fraction_max 1.000
_diffrn_reflns_theta_full 25.242
_diffrn_reflns_theta_max 26.021
_diffrn_reflns_theta_min 1.998
_exptl_absorpt_coefficient_mu 0.852
_exptl_absorpt_correction_T_max 1.0000
_exptl_absorpt_correction_T_min 0.9004
_exptl_absorpt_correction_type multi-scan
_exptl_absorpt_process_details
;
 Sheldrick, G.M. SADABS: Program for absorption correction
 using area detector data. University of G\"ottingen, Germany, 1996.
;
_exptl_crystal_colour Orange
_exptl_crystal_density_diffrn 1.484
_exptl_crystal_description Needle
_exptl_crystal_F_000 1776
_exptl_crystal_size_max 0.450
_exptl_crystal_size_mid 0.100
_exptl_crystal_size_min 0.060
_refine_diff_density_max 0.901
_refine_diff_density_min -1.060
_refine_diff_density_rms 0.101
_refine_ls_extinction_method none
_refine_ls_goodness_of_fit_ref 1.026
_refine_ls_hydrogen_treatment constr
_refine_ls_matrix_type full
_refine_ls_number_parameters 470
_refine_ls_number_reflns 7760
_refine_ls_number_restraints 0
_refine_ls_restrained_S_all 1.026
_refine_ls_R_factor_all 0.0576
_refine_ls_R_factor_gt 0.0402
_refine_ls_shift/su_max 0.001
_refine_ls_shift/su_mean 0.000
_refine_ls_structure_factor_coef Fsqd
_refine_ls_weighting_details 'w=1/[\s^2^(Fo^2^)+(0.0395P)^2^+7.1588P] where P=(Fo^2^+2Fc^2^)/3'
_refine_ls_weighting_scheme calc
_refine_ls_wR_factor_gt 0.0882
_refine_ls_wR_factor_ref 0.0958
_reflns_Friedel_coverage 0.000
_reflns_number_gt 6149
_reflns_number_total 7760
_reflns_threshold_expression 'I > 2\s(I)'
_cod_data_source_file c8dt04006k2.cif
_cod_data_source_block Pd3
_cod_depositor_comments 'Adding full bibliography for 7048284--7048289.cif.'
_cod_database_code 7048287
_shelx_shelxl_version_number 2014/7
_shelx_space_group_comment
;
The symmetry employed for this shelxl refinement is uniquely defined
by the following loop, which should always be used as a source of
symmetry information in preference to the above space-group names.
They are only intended as comments.
;
_shelx_estimated_absorpt_t_min 0.700
_shelx_estimated_absorpt_t_max 0.951

loop_
_space_group_symop_operation_xyz
'x, y, z'
'-x+1/2, y+1/2, -z+1/2'
'-x, -y, -z'
'x-1/2, -y-1/2, z-1/2'

loop_
_atom_site_label
_atom_site_type_symbol
_atom_site_fract_x
_atom_site_fract_y
_atom_site_fract_z
_atom_site_U_iso_or_equiv
_atom_site_adp_type
_atom_site_occupancy
_atom_site_site_symmetry_order
_atom_site_calc_flag
_atom_site_refinement_flags_posn
_atom_site_refinement_flags_adp
Pd1 Pd 0.50210(3) 0.02508(2) 0.41826(2) 0.00953(8) Uani 1 1 d . .
Cl1 Cl 0.66143(8) 0.07950(4) 0.36922(4) 0.01705(19) Uani 1 1 d . .
Cl2 Cl 0.36051(8) -0.04156(4) 0.47107(4) 0.01314(18) Uani 1 1 d . .
P1 P 0.29628(9) 0.15325(4) 0.27368(4) 0.01054(18) Uani 1 1 d . .
P2 P 0.38165(9) 0.00788(4) 0.31648(4) 0.00956(18) Uani 1 1 d . .
N1 N 0.3336(3) 0.17058(14) 0.34983(13) 0.0124(6) Uani 1 1 d . .
B3 B 0.4809(4) 0.2152(2) 0.46162(19) 0.0163(9) Uani 1 1 d . .
H3 H 0.5198 0.1652 0.4789 0.020 Uiso 1 1 calc R U
B4 B 0.5463(4) 0.2568(2) 0.3977(2) 0.0184(9) Uani 1 1 d . .
H4 H 0.6313 0.2356 0.3733 0.022 Uiso 1 1 calc R U
B5 B 0.4031(5) 0.3035(2) 0.3528(2) 0.0195(9) Uani 1 1 d . .
H5 H 0.3916 0.3134 0.2980 0.023 Uiso 1 1 calc R U
B6 B 0.2556(5) 0.2897(2) 0.39038(19) 0.0178(9) Uani 1 1 d . .
H6 H 0.1458 0.2888 0.3606 0.021 Uiso 1 1 calc R U
B7 B 0.4329(5) 0.2738(2) 0.5177(2) 0.0211(10) Uani 1 1 d . .
H7 H 0.4423 0.2631 0.5722 0.025 Uiso 1 1 calc R U
B8 B 0.5829(5) 0.2870(2) 0.4808(2) 0.0235(10) Uani 1 1 d . .
H8 H 0.6919 0.2857 0.5113 0.028 Uiso 1 1 calc R U
B9 B 0.5345(5) 0.3421(2) 0.4126(2) 0.0256(10) Uani 1 1 d . .
H9 H 0.6116 0.3776 0.3976 0.031 Uiso 1 1 calc R U
B10 B 0.3530(5) 0.3626(2) 0.4076(2) 0.0236(10) Uani 1 1 d . .
H10 H 0.3092 0.4115 0.3891 0.028 Uiso 1 1 calc R U
B11 B 0.2917(5) 0.3213(2) 0.4731(2) 0.0223(10) Uani 1 1 d . .
H11 H 0.2075 0.3426 0.4979 0.027 Uiso 1 1 calc R U
B12 B 0.4660(5) 0.3533(2) 0.4872(2) 0.0268(11) Uani 1 1 d . .
H12 H 0.4980 0.3959 0.5213 0.032 Uiso 1 1 calc R U
C1 C 0.3772(4) 0.22713(17) 0.38333(16) 0.0132(7) Uani 1 1 d . .
C2 C 0.3080(4) 0.23951(17) 0.45795(16) 0.0153(7) Uani 1 1 d . .
C3 C 0.2040(4) 0.19061(17) 0.47418(16) 0.0156(8) Uani 1 1 d . .
C4 C 0.2462(4) 0.13270(17) 0.50740(17) 0.0177(8) Uani 1 1 d . .
H4A H 0.3439 0.1234 0.5204 0.021 Uiso 1 1 calc R U
C5 C 0.1478(4) 0.08819(18) 0.52195(18) 0.0219(8) Uani 1 1 d . .
H5A H 0.1787 0.0489 0.5451 0.026 Uiso 1 1 calc R U
C6 C 0.0063(4) 0.1002(2) 0.50330(18) 0.0249(9) Uani 1 1 d . .
H6A H -0.0606 0.0687 0.5121 0.030 Uiso 1 1 calc R U
C7 C -0.0389(4) 0.1588(2) 0.47142(17) 0.0248(9) Uani 1 1 d . .
H7A H -0.1368 0.1677 0.4590 0.030 Uiso 1 1 calc R U
C8 C 0.0594(4) 0.2042(2) 0.45778(17) 0.0215(8) Uani 1 1 d . .
H8A H 0.0283 0.2447 0.4372 0.026 Uiso 1 1 calc R U
C9 C 0.3768(3) 0.07540(16) 0.25804(15) 0.0120(7) Uani 1 1 d . .
H9A H 0.3276 0.0594 0.2140 0.014 Uiso 1 1 calc R U
H9B H 0.4753 0.0847 0.2536 0.014 Uiso 1 1 calc R U
C10 C 0.3624(3) 0.20695(16) 0.21655(15) 0.0119(7) Uani 1 1 d . .
C11 C 0.5077(4) 0.21209(18) 0.22219(17) 0.0189(8) Uani 1 1 d . .
H11A H 0.5679 0.1854 0.2534 0.023 Uiso 1 1 calc R U
C12 C 0.5651(4) 0.25559(19) 0.18284(18) 0.0226(9) Uani 1 1 d . .
H12A H 0.6645 0.2583 0.1865 0.027 Uiso 1 1 calc R U
C13 C 0.4790(4) 0.29503(19) 0.13827(18) 0.0261(9) Uani 1 1 d . .
H13 H 0.5191 0.3255 0.1118 0.031 Uiso 1 1 calc R U
C14 C 0.3348(4) 0.29045(18) 0.13186(17) 0.0229(9) Uani 1 1 d . .
H14 H 0.2756 0.3172 0.1003 0.028 Uiso 1 1 calc R U
C15 C 0.2755(4) 0.24689(17) 0.17124(16) 0.0154(7) Uani 1 1 d . .
H15 H 0.1760 0.2444 0.1673 0.018 Uiso 1 1 calc R U
C16 C 0.1103(3) 0.14287(16) 0.24324(16) 0.0118(7) Uani 1 1 d . .
C17 C 0.0169(4) 0.16090(16) 0.28441(17) 0.0144(7) Uani 1 1 d . .
H17 H 0.0519 0.1795 0.3270 0.017 Uiso 1 1 calc R U
C18 C -0.1258(4) 0.15208(17) 0.26420(18) 0.0177(8) Uani 1 1 d . .
H18 H -0.1889 0.1649 0.2926 0.021 Uiso 1 1 calc R U
C19 C -0.1772(4) 0.12482(19) 0.20300(19) 0.0222(8) Uani 1 1 d . .
H19 H -0.2757 0.1179 0.1895 0.027 Uiso 1 1 calc R U
C20 C -0.0858(4) 0.1073(2) 0.16080(19) 0.0259(9) Uani 1 1 d . .
H20 H -0.1217 0.0893 0.1181 0.031 Uiso 1 1 calc R U
C21 C 0.0579(4) 0.11609(19) 0.18095(17) 0.0196(8) Uani 1 1 d . .
H21 H 0.1207 0.1038 0.1522 0.024 Uiso 1 1 calc R U
C22 C 0.4655(3) -0.05806(17) 0.27847(16) 0.0129(7) Uani 1 1 d . .
C23 C 0.5126(4) -0.05136(18) 0.21803(17) 0.0185(8) Uani 1 1 d . .
H23 H 0.4975 -0.0115 0.1937 0.022 Uiso 1 1 calc R U
C24 C 0.5810(4) -0.10277(19) 0.19370(18) 0.0233(9) Uani 1 1 d . .
H24 H 0.6125 -0.0979 0.1524 0.028 Uiso 1 1 calc R U
C25 C 0.6045(4) -0.16059(19) 0.22788(18) 0.0218(8) Uani 1 1 d . .
H25 H 0.6527 -0.1954 0.2107 0.026 Uiso 1 1 calc R U
C26 C 0.5573(4) -0.16813(19) 0.28801(19) 0.0241(9) Uani 1 1 d . .
H26 H 0.5722 -0.2084 0.3117 0.029 Uiso 1 1 calc R U
C27 C 0.4890(4) -0.11721(18) 0.31322(18) 0.0189(8) Uani 1 1 d . .
H27 H 0.4577 -0.1224 0.3545 0.023 Uiso 1 1 calc R U
C28 C 0.1997(3) -0.01392(16) 0.31288(15) 0.0107(7) Uani 1 1 d . .
C29 C 0.1327(4) -0.05832(18) 0.26562(17) 0.0172(8) Uani 1 1 d . .
H29 H 0.1849 -0.0808 0.2373 0.021 Uiso 1 1 calc R U
C30 C -0.0111(4) -0.06963(18) 0.26016(18) 0.0206(8) Uani 1 1 d . .
H30 H -0.0575 -0.0997 0.2278 0.025 Uiso 1 1 calc R U
C31 C -0.0864(4) -0.03709(17) 0.30179(17) 0.0173(8) Uani 1 1 d . .
H31 H -0.1846 -0.0450 0.2981 0.021 Uiso 1 1 calc R U
C32 C -0.0196(4) 0.00688(17) 0.34869(17) 0.0140(7) Uani 1 1 d . .
H32 H -0.0721 0.0292 0.3770 0.017 Uiso 1 1 calc R U
C33 C 0.1230(3) 0.01860(16) 0.35467(15) 0.0112(7) Uani 1 1 d . .
H33 H 0.1687 0.0487 0.3871 0.013 Uiso 1 1 calc R U
C1S C 0.3780(6) 0.0811(3) 0.0077(2) 0.0522(14) Uani 1 1 d . .
H1S1 H 0.4545 0.0763 -0.0184 0.063 Uiso 1 1 calc R U
H1S2 H 0.3077 0.1121 -0.0165 0.063 Uiso 1 1 calc R U
Cl1S Cl 0.44645(19) 0.11321(10) 0.08418(7) 0.0858(6) Uani 1 1 d . .
Cl2S Cl 0.2992(2) 0.00610(9) 0.0128(2) 0.1653(15) Uani 1 1 d . .

loop_
_atom_site_aniso_label
_atom_site_aniso_U_11
_atom_site_aniso_U_22
_atom_site_aniso_U_33
_atom_site_aniso_U_23
_atom_site_aniso_U_13
_atom_site_aniso_U_12
Pd1 0.00959(13) 0.01065(14) 0.00793(12) 0.00178(11) 0.00048(9) -0.00100(10)
Cl1 0.0113(4) 0.0236(5) 0.0162(4) 0.0066(4) 0.0027(3) -0.0032(3)
Cl2 0.0128(4) 0.0152(4) 0.0106(4) 0.0034(3) -0.0001(3) -0.0038(3)
P1 0.0108(4) 0.0116(4) 0.0089(4) 0.0024(4) 0.0009(3) 0.0001(3)
P2 0.0100(4) 0.0103(4) 0.0085(4) 0.0008(3) 0.0021(3) 0.0004(3)
N1 0.0173(15) 0.0101(14) 0.0096(13) 0.0004(12) 0.0019(11) -0.0017(12)
B3 0.015(2) 0.018(2) 0.0122(18) 0.0068(17) -0.0061(15) -0.0033(16)
B4 0.019(2) 0.017(2) 0.018(2) 0.0057(18) -0.0017(16) -0.0079(17)
B5 0.028(2) 0.012(2) 0.0163(19) 0.0038(17) -0.0018(17) -0.0045(17)
B6 0.028(2) 0.011(2) 0.0133(19) 0.0024(17) 0.0002(17) 0.0035(17)
B7 0.030(2) 0.016(2) 0.0138(19) -0.0004(18) -0.0042(17) -0.0080(18)
B8 0.029(3) 0.022(2) 0.017(2) 0.0043(19) -0.0038(18) -0.0098(19)
B9 0.037(3) 0.019(2) 0.018(2) 0.0036(19) -0.0043(19) -0.013(2)
B10 0.039(3) 0.013(2) 0.016(2) 0.0005(18) 0.0000(19) -0.0032(19)
B11 0.040(3) 0.011(2) 0.0142(19) -0.0034(18) 0.0004(18) 0.0003(19)
B12 0.042(3) 0.017(2) 0.018(2) 0.0030(19) -0.0038(19) -0.010(2)
C1 0.0150(18) 0.0127(18) 0.0114(16) 0.0032(14) 0.0014(13) -0.0017(14)
C2 0.0206(19) 0.0125(18) 0.0112(16) -0.0001(15) -0.0012(14) 0.0007(14)
C3 0.023(2) 0.0165(19) 0.0077(15) -0.0042(15) 0.0041(14) -0.0021(15)
C4 0.025(2) 0.0130(19) 0.0163(17) -0.0015(15) 0.0073(15) -0.0003(15)
C5 0.036(2) 0.0128(19) 0.0211(18) -0.0067(16) 0.0168(17) -0.0045(16)
C6 0.032(2) 0.028(2) 0.0188(18) -0.0133(18) 0.0143(17) -0.0123(18)
C7 0.019(2) 0.041(3) 0.0136(17) -0.0096(18) 0.0036(15) -0.0033(18)
C8 0.027(2) 0.027(2) 0.0102(16) -0.0040(16) 0.0032(15) 0.0003(17)
C9 0.0129(17) 0.0144(18) 0.0088(15) 0.0004(14) 0.0021(13) 0.0002(14)
C10 0.0157(18) 0.0113(17) 0.0084(15) 0.0010(14) 0.0014(13) -0.0015(13)
C11 0.0171(19) 0.023(2) 0.0165(17) 0.0020(16) 0.0023(14) -0.0009(15)
C12 0.021(2) 0.027(2) 0.0202(19) 0.0015(17) 0.0070(16) -0.0093(17)
C13 0.043(3) 0.021(2) 0.0146(18) 0.0068(17) 0.0057(17) -0.0139(18)
C14 0.035(2) 0.017(2) 0.0139(17) 0.0044(16) -0.0033(16) 0.0010(17)
C15 0.0183(19) 0.0146(18) 0.0122(16) 0.0018(15) 0.0001(14) -0.0007(14)
C16 0.0111(17) 0.0113(17) 0.0122(16) 0.0034(14) 0.0001(13) 0.0003(13)
C17 0.0186(19) 0.0100(17) 0.0144(16) 0.0029(15) 0.0030(14) 0.0012(14)
C18 0.0137(18) 0.0174(19) 0.0236(19) 0.0045(16) 0.0077(15) 0.0016(14)
C19 0.0102(18) 0.024(2) 0.031(2) 0.0010(18) -0.0014(15) -0.0003(15)
C20 0.020(2) 0.035(2) 0.0195(18) -0.0038(18) -0.0032(15) -0.0033(17)
C21 0.0172(19) 0.026(2) 0.0153(17) -0.0020(16) 0.0028(14) 0.0035(16)
C22 0.0096(17) 0.0130(18) 0.0153(16) -0.0001(15) 0.0005(13) 0.0017(13)
C23 0.026(2) 0.0171(19) 0.0129(16) -0.0010(15) 0.0047(15) 0.0046(15)
C24 0.026(2) 0.027(2) 0.0187(18) -0.0051(17) 0.0086(16) 0.0041(17)
C25 0.0170(19) 0.021(2) 0.027(2) -0.0104(17) 0.0019(15) 0.0038(15)
C26 0.027(2) 0.018(2) 0.029(2) 0.0009(18) 0.0088(17) 0.0045(16)
C27 0.0187(19) 0.019(2) 0.0212(18) 0.0014(16) 0.0088(15) 0.0036(15)
C28 0.0125(17) 0.0101(18) 0.0091(15) 0.0023(13) 0.0010(12) -0.0007(13)
C29 0.0169(19) 0.0172(19) 0.0176(17) -0.0038(16) 0.0038(14) 0.0001(15)
C30 0.0182(19) 0.020(2) 0.0226(19) -0.0065(17) 0.0010(15) -0.0068(16)
C31 0.0120(18) 0.018(2) 0.0222(18) 0.0018(16) 0.0028(14) -0.0031(14)
C32 0.0155(18) 0.0121(18) 0.0155(16) 0.0011(15) 0.0053(14) 0.0036(14)
C33 0.0147(17) 0.0086(17) 0.0094(15) 0.0026(14) -0.0005(13) 0.0017(13)
C1S 0.058(3) 0.048(3) 0.044(3) -0.006(3) -0.009(2) 0.011(3)
Cl1S 0.0875(12) 0.1208(16) 0.0428(8) -0.0186(9) -0.0050(8) 0.0277(11)
Cl2S 0.0633(13) 0.0465(11) 0.370(5) -0.0080(18) -0.0024(19) -0.0042(9)

loop_
_atom_type_symbol
_atom_type_description
_atom_type_scat_dispersion_real
_atom_type_scat_dispersion_imag
_atom_type_scat_source
C C 0.0033 0.0016 'International Tables Vol C Tables 4.2.6.8 and 6.1.1.4'
H H 0.0000 0.0000 'International Tables Vol C Tables 4.2.6.8 and 6.1.1.4'
B B 0.0013 0.0007 'International Tables Vol C Tables 4.2.6.8 and 6.1.1.4'
N N 0.0061 0.0033 'International Tables Vol C Tables 4.2.6.8 and 6.1.1.4'
P P 0.1023 0.0942 'International Tables Vol C Tables 4.2.6.8 and 6.1.1.4'
Cl Cl 0.1484 0.1585 'International Tables Vol C Tables 4.2.6.8 and 6.1.1.4'
Pd Pd -0.9988 1.0072 'International Tables Vol C Tables 4.2.6.8 and 6.1.1.4'

loop_
_geom_angle_atom_site_label_1
_geom_angle_atom_site_label_2
_geom_angle_atom_site_label_3
_geom_angle
_geom_angle_site_symmetry_3
P2 Pd1 Cl1 86.96(3) .
P2 Pd1 Cl2 95.09(3) .
Cl1 Pd1 Cl2 172.54(3) .
P2 Pd1 Cl2 178.22(3) 3_656
Cl1 Pd1 Cl2 92.43(3) 3_656
Cl2 Pd1 Cl2 85.31(3) 3_656
Pd1 Cl2 Pd1 94.69(3) 3_656
N1 P1 C10 117.31(15) .
N1 P1 C16 113.69(15) .
C10 P1 C16 107.32(15) .
N1 P1 C9 109.97(15) .
C10 P1 C9 101.80(15) .
C16 P1 C9 105.51(16) .
C28 P2 C22 107.90(15) .
C28 P2 C9 104.62(15) .
C22 P2 C9 104.02(15) .
C28 P2 Pd1 114.77(11) .
C22 P2 Pd1 108.59(11) .
C9 P2 Pd1 116.16(11) .
C1 N1 P1 132.7(2) .
C2 B3 C1 62.0(2) .
C2 B3 B4 107.6(3) .
C1 B3 B4 58.6(2) .
C2 B3 B8 105.4(3) .
C1 B3 B8 106.9(3) .
B4 B3 B8 60.3(2) .
C2 B3 B7 58.0(2) .
C1 B3 B7 108.8(3) .
B4 B3 B7 108.7(3) .
B8 B3 B7 59.9(2) .
C2 B3 H3 122.7 .
C1 B3 H3 121.3 .
B4 B3 H3 121.7 .
B8 B3 H3 122.9 .
B7 B3 H3 121.5 .
C1 B4 B3 59.9(2) .
C1 B4 B9 106.7(3) .
B3 B4 B9 107.6(3) .
C1 B4 B8 107.6(3) .
B3 B4 B8 59.9(2) .
B9 B4 B8 60.2(2) .
C1 B4 B5 58.5(2) .
B3 B4 B5 106.7(3) .
B9 B4 B5 59.8(2) .
B8 B4 B5 107.7(3) .
C1 B4 H4 122.6 .
B3 B4 H4 122.1 .
B9 B4 H4 122.0 .
B8 B4 H4 121.5 .
B5 B4 H4 122.6 .
C1 B5 B6 60.9(2) .
C1 B5 B10 108.4(3) .
B6 B5 B10 59.9(2) .
C1 B5 B9 106.7(3) .
B6 B5 B9 107.8(3) .
B10 B5 B9 60.5(3) .
C1 B5 B4 58.7(2) .
B6 B5 B4 107.7(3) .
B10 B5 B4 108.4(3) .
B9 B5 B4 59.7(2) .
C1 B5 H5 122.2 .
B6 B5 H5 121.5 .
B10 B5 H5 121.1 .
B9 B5 H5 122.2 .
B4 B5 H5 122.2 .
C2 B6 B5 107.5(3) .
C2 B6 C1 61.9(2) .
B5 B6 C1 58.3(2) .
C2 B6 B10 106.0(3) .
B5 B6 B10 60.4(3) .
C1 B6 B10 106.8(3) .
C2 B6 B11 58.5(2) .
B5 B6 B11 108.7(3) .
C1 B6 B11 108.8(3) .
B10 B6 B11 60.0(2) .
C2 B6 H6 122.3 .
B5 B6 H6 121.9 .
C1 B6 H6 121.5 .
B10 B6 H6 122.7 .
B11 B6 H6 121.4 .
C2 B7 B8 106.7(3) .
C2 B7 B3 59.7(2) .
B8 B7 B3 59.9(2) .
C2 B7 B11 58.8(2) .
B8 B7 B11 108.1(3) .
B3 B7 B11 107.7(3) .
C2 B7 B12 105.9(3) .
B8 B7 B12 60.1(3) .
B3 B7 B12 107.7(3) .
B11 B7 B12 59.8(3) .
C2 B7 H7 123.3 .
B8 B7 H7 121.8 .
B3 B7 H7 121.7 .
B11 B7 H7 121.9 .
B12 B7 H7 122.3 .
B3 B8 B7 60.2(2) .
B3 B8 B4 59.8(2) .
B7 B8 B4 108.5(3) .
B3 B8 B12 108.1(3) .
B7 B8 B12 60.4(3) .
B4 B8 B12 108.3(3) .
B3 B8 B9 107.1(3) .
B7 B8 B9 108.0(3) .
B4 B8 B9 59.8(2) .
B12 B8 B9 59.9(3) .
B3 B8 H8 122.1 .
B7 B8 H8 121.3 .
B4 B8 H8 121.6 .
B12 B8 H8 121.4 .
B9 B8 H8 122.2 .
B4 B9 B5 60.5(2) .
B4 B9 B12 108.6(3) .
B5 B9 B12 108.3(3) .
B4 B9 B8 60.0(2) .
B5 B9 B8 108.0(3) .
B12 B9 B8 60.0(3) .
B4 B9 B10 108.3(3) .
B5 B9 B10 59.6(2) .
B12 B9 B10 60.3(3) .
B8 B9 B10 107.9(3) .
B4 B9 H9 121.3 .
B5 B9 H9 121.7 .
B12 B9 H9 121.3 .
B8 B9 H9 121.9 .
B10 B9 H9 121.8 .
B6 B10 B11 60.5(2) .
B6 B10 B5 59.7(2) .
B11 B10 B5 108.6(3) .
B6 B10 B9 107.2(3) .
B11 B10 B9 107.8(3) .
B5 B10 B9 59.9(2) .
B6 B10 B12 107.8(3) .
B11 B10 B12 60.0(2) .
B5 B10 B12 107.9(3) .
B9 B10 B12 59.6(3) .
B6 B10 H10 121.9 .
B11 B10 H10 121.3 .
B5 B10 H10 121.6 .
B9 B10 H10 122.2 .
B12 B10 H10 121.9 .
C2 B11 B10 105.9(3) .
C2 B11 B6 58.9(2) .
B10 B11 B6 59.5(2) .
C2 B11 B12 105.7(3) .
B10 B11 B12 60.6(3) .
B6 B11 B12 107.5(3) .
C2 B11 B7 58.2(2) .
B10 B11 B7 108.3(3) .
B6 B11 B7 106.6(3) .
B12 B11 B7 60.2(2) .
C2 B11 H11 124.0 .
B10 B11 H11 121.8 .
B6 B11 H11 122.4 .
B12 B11 H11 121.8 .
B7 B11 H11 122.1 .
B9 B12 B11 107.6(3) .
B9 B12 B8 60.1(3) .
B11 B12 B8 107.6(3) .
B9 B12 B7 107.4(3) .
B11 B12 B7 59.9(2) .
B8 B12 B7 59.5(3) .
B9 B12 B10 60.0(3) .
B11 B12 B10 59.4(2) .
B8 B12 B10 107.7(3) .
B7 B12 B10 107.0(3) .
B9 B12 H12 121.8 .
B11 B12 H12 122.0 .
B8 B12 H12 121.9 .
B7 B12 H12 122.3 .
B10 B12 H12 122.2 .
N1 C1 B5 129.7(3) .
N1 C1 B4 125.4(3) .
B5 C1 B4 62.8(2) .
N1 C1 B3 114.4(3) .
B5 C1 B3 111.3(3) .
B4 C1 B3 61.5(2) .
N1 C1 B6 120.3(3) .
B5 C1 B6 60.8(2) .
B4 C1 B6 111.0(3) .
B3 C1 B6 107.9(3) .
N1 C1 C2 114.5(3) .
B5 C1 C2 106.4(3) .
B4 C1 C2 107.3(2) .
B3 C1 C2 58.7(2) .
B6 C1 C2 57.9(2) .
C3 C2 B7 122.2(3) .
C3 C2 B11 121.6(3) .
B7 C2 B11 63.0(2) .
C3 C2 B6 117.6(3) .
B7 C2 B6 113.3(3) .
B11 C2 B6 62.6(2) .
C3 C2 B3 118.7(3) .
B7 C2 B3 62.3(2) .
B11 C2 B3 113.1(3) .
B6 C2 B3 110.3(3) .
C3 C2 C1 117.7(3) .
B7 C2 C1 110.0(3) .
B11 C2 C1 110.6(3) .
B6 C2 C1 60.2(2) .
B3 C2 C1 59.3(2) .
C4 C3 C8 118.4(3) .
C4 C3 C2 121.8(3) .
C8 C3 C2 119.7(3) .
C5 C4 C3 120.8(4) .
C5 C4 H4A 119.6 .
C3 C4 H4A 119.6 .
C6 C5 C4 120.7(4) .
C6 C5 H5A 119.6 .
C4 C5 H5A 119.6 .
C5 C6 C7 119.6(4) .
C5 C6 H6A 120.2 .
C7 C6 H6A 120.2 .
C8 C7 C6 119.9(4) .
C8 C7 H7A 120.0 .
C6 C7 H7A 120.0 .
C7 C8 C3 120.5(4) .
C7 C8 H8A 119.8 .
C3 C8 H8A 119.8 .
P2 C9 P1 120.47(18) .
P2 C9 H9A 107.2 .
P1 C9 H9A 107.2 .
P2 C9 H9B 107.2 .
P1 C9 H9B 107.2 .
H9A C9 H9B 106.8 .
C11 C10 C15 119.2(3) .
C11 C10 P1 117.7(2) .
C15 C10 P1 122.9(3) .
C12 C11 C10 120.5(3) .
C12 C11 H11A 119.8 .
C10 C11 H11A 119.8 .
C13 C12 C11 120.2(4) .
C13 C12 H12A 119.9 .
C11 C12 H12A 119.9 .
C12 C13 C14 120.1(3) .
C12 C13 H13 119.9 .
C14 C13 H13 119.9 .
C13 C14 C15 120.3(3) .
C13 C14 H14 119.8 .
C15 C14 H14 119.8 .
C14 C15 C10 119.7(3) .
C14 C15 H15 120.1 .
C10 C15 H15 120.1 .
C17 C16 C21 119.2(3) .
C17 C16 P1 118.5(2) .
C21 C16 P1 122.3(3) .
C18 C17 C16 120.6(3) .
C18 C17 H17 119.7 .
C16 C17 H17 119.7 .
C19 C18 C17 120.1(3) .
C19 C18 H18 120.0 .
C17 C18 H18 120.0 .
C18 C19 C20 120.2(3) .
C18 C19 H19 119.9 .
C20 C19 H19 119.9 .
C21 C20 C19 119.9(3) .
C21 C20 H20 120.0 .
C19 C20 H20 120.0 .
C20 C21 C16 120.0(3) .
C20 C21 H21 120.0 .
C16 C21 H21 120.0 .
C23 C22 C27 118.9(3) .
C23 C22 P2 123.1(3) .
C27 C22 P2 117.9(3) .
C24 C23 C22 119.8(3) .
C24 C23 H23 120.1 .
C22 C23 H23 120.1 .
C25 C24 C23 121.2(3) .
C25 C24 H24 119.4 .
C23 C24 H24 119.4 .
C24 C25 C26 119.6(4) .
C24 C25 H25 120.2 .
C26 C25 H25 120.2 .
C27 C26 C25 120.0(4) .
C27 C26 H26 120.0 .
C25 C26 H26 120.0 .
C26 C27 C22 120.4(3) .
C26 C27 H27 119.8 .
C22 C27 H27 119.8 .
C29 C28 C33 120.1(3) .
C29 C28 P2 121.0(3) .
C33 C28 P2 118.7(2) .
C30 C29 C28 119.6(3) .
C30 C29 H29 120.2 .
C28 C29 H29 120.2 .
C31 C30 C29 120.0(3) .
C31 C30 H30 120.0 .
C29 C30 H30 120.0 .
C32 C31 C30 120.3(3) .
C32 C31 H31 119.9 .
C30 C31 H31 119.9 .
C33 C32 C31 120.4(3) .
C33 C32 H32 119.8 .
C31 C32 H32 119.8 .
C32 C33 C28 119.7(3) .
C32 C33 H33 120.1 .
C28 C33 H33 120.1 .
Cl1S C1S Cl2S 112.8(3) .
Cl1S C1S H1S1 109.0 .
Cl2S C1S H1S1 109.0 .
Cl1S C1S H1S2 109.0 .
Cl2S C1S H1S2 109.0 .
H1S1 C1S H1S2 107.8 .

loop_
_geom_bond_atom_site_label_1
_geom_bond_atom_site_label_2
_geom_bond_distance
_geom_bond_site_symmetry_2
Pd1 P2 2.2120(8) .
Pd1 Cl1 2.2699(9) .
Pd1 Cl2 2.3251(8) .
Pd1 Cl2 2.4210(8) 3_656
Cl2 Pd1 2.4210(8) 3_656
P1 N1 1.568(3) .
P1 C10 1.798(3) .
P1 C16 1.801(3) .
P1 C9 1.820(3) .
P2 C28 1.799(3) .
P2 C22 1.814(3) .
P2 C9 1.815(3) .
N1 C1 1.366(4) .
B3 C2 1.729(5) .
B3 C1 1.738(5) .
B3 B4 1.765(6) .
B3 B8 1.768(6) .
B3 B7 1.772(6) .
B3 H3 1.1200 .
B4 C1 1.714(5) .
B4 B9 1.772(6) .
B4 B8 1.775(6) .
B4 B5 1.786(6) .
B4 H4 1.1200 .
B5 C1 1.711(5) .
B5 B6 1.756(6) .
B5 B10 1.769(6) .
B5 B9 1.774(6) .
B5 H5 1.1200 .
B6 C2 1.716(5) .
B6 C1 1.757(5) .
B6 B10 1.759(6) .
B6 B11 1.778(6) .
B6 H6 1.1200 .
B7 C2 1.699(5) .
B7 B8 1.768(6) .
B7 B11 1.780(6) .
B7 B12 1.785(6) .
B7 H7 1.1200 .
B8 B12 1.780(7) .
B8 B9 1.781(6) .
B8 H8 1.1200 .
B9 B12 1.777(7) .
B9 B10 1.784(7) .
B9 H9 1.1200 .
B10 B11 1.768(6) .
B10 B12 1.790(6) .
B10 H10 1.1200 .
B11 C2 1.709(5) .
B11 B12 1.778(7) .
B11 H11 1.1200 .
B12 H12 1.1200 .
C1 C2 1.786(5) .
C2 C3 1.494(5) .
C3 C4 1.385(5) .
C3 C8 1.402(5) .
C4 C5 1.384(5) .
C4 H4A 0.9500 .
C5 C6 1.371(5) .
C5 H5A 0.9500 .
C6 C7 1.390(6) .
C6 H6A 0.9500 .
C7 C8 1.389(5) .
C7 H7A 0.9500 .
C8 H8A 0.9500 .
C9 H9A 0.9900 .
C9 H9B 0.9900 .
C10 C11 1.389(5) .
C10 C15 1.391(5) .
C11 C12 1.377(5) .
C11 H11A 0.9500 .
C12 C13 1.373(5) .
C12 H12A 0.9500 .
C13 C14 1.377(6) .
C13 H13 0.9500 .
C14 C15 1.388(5) .
C14 H14 0.9500 .
C15 H15 0.9500 .
C16 C17 1.388(5) .
C16 C21 1.389(5) .
C17 C18 1.375(5) .
C17 H17 0.9500 .
C18 C19 1.372(5) .
C18 H18 0.9500 .
C19 C20 1.386(5) .
C19 H19 0.9500 .
C20 C21 1.383(5) .
C20 H20 0.9500 .
C21 H21 0.9500 .
C22 C23 1.395(5) .
C22 C27 1.396(5) .
C23 C24 1.378(5) .
C23 H23 0.9500 .
C24 C25 1.367(5) .
C24 H24 0.9500 .
C25 C26 1.391(5) .
C25 H25 0.9500 .
C26 C27 1.378(5) .
C26 H26 0.9500 .
C27 H27 0.9500 .
C28 C29 1.392(5) .
C28 C33 1.393(5) .
C29 C30 1.390(5) .
C29 H29 0.9500 .
C30 C31 1.383(5) .
C30 H30 0.9500 .
C31 C32 1.381(5) .
C31 H31 0.9500 .
C32 C33 1.380(5) .
C32 H32 0.9500 .
C33 H33 0.9500 .
C1S Cl1S 1.707(5) .
C1S Cl2S 1.719(6) .
C1S H1S1 0.9900 .
C1S H1S2 0.9900 .

loop_
_geom_torsion_atom_site_label_1
_geom_torsion_atom_site_label_2
_geom_torsion_atom_site_label_3
_geom_torsion_atom_site_label_4
_geom_torsion
C10 P1 N1 C1 19.5(4)
C16 P1 N1 C1 -106.8(3)
C9 P1 N1 C1 135.1(3)
C2 B3 B4 C1 -39.6(3)
B8 B3 B4 C1 -137.7(3)
B7 B3 B4 C1 -101.0(3)
C2 B3 B4 B9 59.8(3)
C1 B3 B4 B9 99.4(3)
B8 B3 B4 B9 -38.2(3)
B7 B3 B4 B9 -1.6(4)
C2 B3 B4 B8 98.0(3)
C1 B3 B4 B8 137.7(3)
B7 B3 B4 B8 36.7(3)
C2 B3 B4 B5 -3.1(4)
C1 B3 B4 B5 36.6(3)
B8 B3 B4 B5 -101.1(3)
B7 B3 B4 B5 -64.5(3)
B3 B4 B5 C1 -37.2(3)
B9 B4 B5 C1 -138.2(3)
B8 B4 B5 C1 -100.2(3)
C1 B4 B5 B6 37.5(3)
B3 B4 B5 B6 0.3(4)
B9 B4 B5 B6 -100.7(3)
B8 B4 B5 B6 -62.7(4)
C1 B4 B5 B10 100.8(3)
B3 B4 B5 B10 63.6(4)
B9 B4 B5 B10 -37.4(3)
B8 B4 B5 B10 0.6(4)
C1 B4 B5 B9 138.2(3)
B3 B4 B5 B9 101.0(3)
B8 B4 B5 B9 38.0(3)
C1 B5 B6 C2 39.1(2)
B10 B5 B6 C2 -98.8(3)
B9 B5 B6 C2 -60.5(4)
B4 B5 B6 C2 2.6(4)
B10 B5 B6 C1 -137.9(3)
B9 B5 B6 C1 -99.6(3)
B4 B5 B6 C1 -36.5(3)
C1 B5 B6 B10 137.9(3)
B9 B5 B6 B10 38.3(3)
B4 B5 B6 B10 101.4(3)
C1 B5 B6 B11 101.0(3)
B10 B5 B6 B11 -36.9(3)
B9 B5 B6 B11 1.4(4)
B4 B5 B6 B11 64.5(4)
C1 B3 B7 C2 37.2(3)
B4 B3 B7 C2 99.4(3)
B8 B3 B7 C2 136.3(3)
C2 B3 B7 B8 -136.3(3)
C1 B3 B7 B8 -99.1(3)
B4 B3 B7 B8 -36.8(3)
C2 B3 B7 B11 -35.3(3)
C1 B3 B7 B11 2.0(4)
B4 B3 B7 B11 64.2(4)
B8 B3 B7 B11 101.0(3)
C2 B3 B7 B12 -98.4(3)
C1 B3 B7 B12 -61.2(4)
B4 B3 B7 B12 1.0(4)
B8 B3 B7 B12 37.9(3)
C2 B3 B8 B7 37.5(3)
C1 B3 B8 B7 102.3(3)
B4 B3 B8 B7 139.2(3)
C2 B3 B8 B4 -101.7(3)
C1 B3 B8 B4 -36.9(3)
B7 B3 B8 B4 -139.2(3)
C2 B3 B8 B12 -0.7(4)
C1 B3 B8 B12 64.2(4)
B4 B3 B8 B12 101.1(3)
B7 B3 B8 B12 -38.1(3)
C2 B3 B8 B9 -63.8(4)
C1 B3 B8 B9 1.0(4)
B4 B3 B8 B9 37.9(3)
B7 B3 B8 B9 -101.3(4)
C2 B7 B8 B3 -38.5(3)
B11 B7 B8 B3 -100.4(3)
B12 B7 B8 B3 -137.6(3)
C2 B7 B8 B4 -2.0(4)
B3 B7 B8 B4 36.5(3)
B11 B7 B8 B4 -63.9(4)
B12 B7 B8 B4 -101.0(3)
C2 B7 B8 B12 99.0(3)
B3 B7 B8 B12 137.6(3)
B11 B7 B8 B12 37.1(3)
C2 B7 B8 B9 61.3(4)
B3 B7 B8 B9 99.8(3)
B11 B7 B8 B9 -0.6(4)
B12 B7 B8 B9 -37.7(3)
C1 B4 B8 B3 37.7(3)
B9 B4 B8 B3 137.2(3)
B5 B4 B8 B3 99.4(3)
C1 B4 B8 B7 1.0(4)
B3 B4 B8 B7 -36.7(3)
B9 B4 B8 B7 100.5(4)
B5 B4 B8 B7 62.7(4)
C1 B4 B8 B12 -63.1(4)
B3 B4 B8 B12 -100.7(3)
B9 B4 B8 B12 36.4(3)
B5 B4 B8 B12 -1.4(4)
C1 B4 B8 B9 -99.5(3)
B3 B4 B8 B9 -137.2(3)
B5 B4 B8 B9 -37.8(3)
C1 B4 B9 B5 -36.4(3)
B3 B4 B9 B5 -99.4(3)
B8 B4 B9 B5 -137.5(3)
C1 B4 B9 B12 64.5(4)
B3 B4 B9 B12 1.5(4)
B8 B4 B9 B12 -36.6(3)
B5 B4 B9 B12 100.9(3)
C1 B4 B9 B8 101.1(3)
B3 B4 B9 B8 38.1(3)
B5 B4 B9 B8 137.5(3)
C1 B4 B9 B10 0.5(4)
B3 B4 B9 B10 -62.5(3)
B8 B4 B9 B10 -100.6(3)
B5 B4 B9 B10 36.9(3)
C1 B5 B9 B4 36.5(3)
B6 B5 B9 B4 100.5(3)
B10 B5 B9 B4 138.6(3)
C1 B5 B9 B12 -65.0(4)
B6 B5 B9 B12 -0.9(4)
B10 B5 B9 B12 37.1(3)
B4 B5 B9 B12 -101.5(3)
C1 B5 B9 B8 -1.5(4)
B6 B5 B9 B8 62.6(4)
B10 B5 B9 B8 100.6(4)
B4 B5 B9 B8 -37.9(3)
C1 B5 B9 B10 -102.1(3)
B6 B5 B9 B10 -38.0(3)
B4 B5 B9 B10 -138.6(3)
B3 B8 B9 B4 -37.9(3)
B7 B8 B9 B4 -101.3(3)
B12 B8 B9 B4 -139.3(3)
B3 B8 B9 B5 0.3(4)
B7 B8 B9 B5 -63.2(4)
B4 B8 B9 B5 38.2(3)
B12 B8 B9 B5 -101.1(4)
B3 B8 B9 B12 101.4(3)
B7 B8 B9 B12 38.0(3)
B4 B8 B9 B12 139.3(3)
B3 B8 B9 B10 63.2(4)
B7 B8 B9 B10 -0.2(4)
B4 B8 B9 B10 101.1(3)
B12 B8 B9 B10 -38.2(3)
C2 B6 B10 B11 -37.6(3)
B5 B6 B10 B11 -139.0(3)
C1 B6 B10 B11 -102.4(3)
C2 B6 B10 B5 101.4(3)
C1 B6 B10 B5 36.6(3)
B11 B6 B10 B5 139.0(3)
C2 B6 B10 B9 63.5(4)
B5 B6 B10 B9 -37.9(3)
C1 B6 B10 B9 -1.3(4)
B11 B6 B10 B9 101.1(3)
C2 B6 B10 B12 0.7(4)
B5 B6 B10 B12 -100.8(3)
C1 B6 B10 B12 -64.2(4)
B11 B6 B10 B12 38.2(3)
C1 B5 B10 B6 -38.1(3)
B9 B5 B10 B6 -137.3(3)
B4 B5 B10 B6 -100.3(3)
C1 B5 B10 B11 -1.0(4)
B6 B5 B10 B11 37.1(3)
B9 B5 B10 B11 -100.2(3)
B4 B5 B10 B11 -63.2(4)
C1 B5 B10 B9 99.2(3)
B6 B5 B10 B9 137.3(3)
B4 B5 B10 B9 37.0(3)
C1 B5 B10 B12 62.5(4)
B6 B5 B10 B12 100.6(3)
B9 B5 B10 B12 -36.7(3)
B4 B5 B10 B12 0.3(4)
B4 B9 B10 B6 0.5(4)
B5 B9 B10 B6 37.8(3)
B12 B9 B10 B6 -100.9(3)
B8 B9 B10 B6 -62.9(4)
B4 B9 B10 B11 64.3(4)
B5 B9 B10 B11 101.6(3)
B12 B9 B10 B11 -37.1(3)
B8 B9 B10 B11 0.9(4)
B4 B9 B10 B5 -37.3(3)
B12 B9 B10 B5 -138.8(3)
B8 B9 B10 B5 -100.7(3)
B4 B9 B10 B12 101.4(3)
B5 B9 B10 B12 138.8(3)
B8 B9 B10 B12 38.0(3)
B6 B10 B11 C2 37.7(3)
B5 B10 B11 C2 1.0(4)
B9 B10 B11 C2 -62.4(4)
B12 B10 B11 C2 -99.4(3)
B5 B10 B11 B6 -36.7(3)
B9 B10 B11 B6 -100.1(3)
B12 B10 B11 B6 -137.1(3)
B6 B10 B11 B12 137.1(3)
B5 B10 B11 B12 100.4(3)
B9 B10 B11 B12 37.0(3)
B6 B10 B11 B7 98.9(3)
B5 B10 B11 B7 62.1(4)
B9 B10 B11 B7 -1.3(4)
B12 B10 B11 B7 -38.3(3)
B5 B6 B11 C2 -99.5(3)
C1 B6 B11 C2 -37.6(3)
B10 B6 B11 C2 -136.6(3)
C2 B6 B11 B10 136.6(3)
B5 B6 B11 B10 37.1(3)
C1 B6 B11 B10 99.0(3)
C2 B6 B11 B12 98.1(3)
B5 B6 B11 B12 -1.4(4)
C1 B6 B11 B12 60.5(4)
B10 B6 B11 B12 -38.5(3)
C2 B6 B11 B7 34.8(3)
B5 B6 B11 B7 -64.7(4)
C1 B6 B11 B7 -2.8(4)
B10 B6 B11 B7 -101.8(3)
B8 B7 B11 C2 98.9(3)
B3 B7 B11 C2 35.6(3)
B12 B7 B11 C2 136.2(3)
C2 B7 B11 B10 -97.8(3)
B8 B7 B11 B10 1.2(4)
B3 B7 B11 B10 -62.1(4)
B12 B7 B11 B10 38.4(3)
C2 B7 B11 B6 -35.1(3)
B8 B7 B11 B6 63.8(4)
B3 B7 B11 B6 0.5(4)
B12 B7 B11 B6 101.1(3)
C2 B7 B11 B12 -136.2(3)
B8 B7 B11 B12 -37.3(3)
B3 B7 B11 B12 -100.5(3)
B4 B9 B12 B11 -64.0(4)
B5 B9 B12 B11 0.1(4)
B8 B9 B12 B11 -100.6(3)
B10 B9 B12 B11 36.9(3)
B4 B9 B12 B8 36.5(3)
B5 B9 B12 B8 100.6(3)
B10 B9 B12 B8 137.4(3)
B4 B9 B12 B7 -0.9(4)
B5 B9 B12 B7 63.2(4)
B8 B9 B12 B7 -37.4(3)
B10 B9 B12 B7 100.0(3)
B4 B9 B12 B10 -100.9(3)
B5 B9 B12 B10 -36.8(3)
B8 B9 B12 B10 -137.4(3)
C2 B11 B12 B9 62.5(4)
B10 B11 B12 B9 -37.1(3)
B6 B11 B12 B9 0.8(4)
B7 B11 B12 B9 100.2(3)
C2 B11 B12 B8 -0.8(4)
B10 B11 B12 B8 -100.5(3)
B6 B11 B12 B8 -62.6(4)
B7 B11 B12 B8 36.9(3)
C2 B11 B12 B7 -37.7(3)
B10 B11 B12 B7 -137.4(3)
B6 B11 B12 B7 -99.4(3)
C2 B11 B12 B10 99.7(3)
B6 B11 B12 B10 37.9(3)
B7 B11 B12 B10 137.4(3)
B3 B8 B12 B9 -99.7(3)
B7 B8 B12 B9 -137.7(3)
B4 B8 B12 B9 -36.4(3)
B3 B8 B12 B11 0.9(4)
B7 B8 B12 B11 -37.1(3)
B4 B8 B12 B11 64.2(4)
B9 B8 B12 B11 100.6(3)
B3 B8 B12 B7 38.0(3)
B4 B8 B12 B7 101.3(3)
B9 B8 B12 B7 137.7(3)
B3 B8 B12 B10 -61.7(4)
B7 B8 B12 B10 -99.7(3)
B4 B8 B12 B10 1.6(4)
B9 B8 B12 B10 38.0(3)
C2 B7 B12 B9 -62.7(4)
B8 B7 B12 B9 37.7(3)
B3 B7 B12 B9 -0.1(4)
B11 B7 B12 B9 -100.7(3)
C2 B7 B12 B11 38.0(3)
B8 B7 B12 B11 138.4(3)
B3 B7 B12 B11 100.6(3)
C2 B7 B12 B8 -100.4(3)
B3 B7 B12 B8 -37.8(3)
B11 B7 B12 B8 -138.4(3)
C2 B7 B12 B10 0.4(4)
B8 B7 B12 B10 100.8(3)
B3 B7 B12 B10 63.1(4)
B11 B7 B12 B10 -37.6(3)
B6 B10 B12 B9 99.9(3)
B11 B10 B12 B9 138.4(3)
B5 B10 B12 B9 36.8(3)
B6 B10 B12 B11 -38.5(3)
B5 B10 B12 B11 -101.6(3)
B9 B10 B12 B11 -138.4(3)
B6 B10 B12 B8 61.9(4)
B11 B10 B12 B8 100.4(3)
B5 B10 B12 B8 -1.2(4)
B9 B10 B12 B8 -38.0(3)
B6 B10 B12 B7 -0.7(4)
B11 B10 B12 B7 37.8(3)
B5 B10 B12 B7 -63.8(4)
B9 B10 B12 B7 -100.6(4)
P1 N1 C1 B5 2.2(6)
P1 N1 C1 B4 -79.9(4)
P1 N1 C1 B3 -151.2(3)
P1 N1 C1 B6 77.8(4)
P1 N1 C1 C2 143.6(3)
B6 B5 C1 N1 106.7(4)
B10 B5 C1 N1 144.4(4)
B9 B5 C1 N1 -151.9(4)
B4 B5 C1 N1 -114.9(4)
B6 B5 C1 B4 -138.4(3)
B10 B5 C1 B4 -100.7(3)
B9 B5 C1 B4 -36.9(3)
B6 B5 C1 B3 -99.3(3)
B10 B5 C1 B3 -61.6(4)
B9 B5 C1 B3 2.2(4)
B4 B5 C1 B3 39.1(3)
B10 B5 C1 B6 37.7(3)
B9 B5 C1 B6 101.4(3)
B4 B5 C1 B6 138.4(3)
B6 B5 C1 C2 -37.0(2)
B10 B5 C1 C2 0.6(4)
B9 B5 C1 C2 64.4(3)
B4 B5 C1 C2 101.3(3)
B3 B4 C1 N1 -101.0(4)
B9 B4 C1 N1 158.0(3)
B8 B4 C1 N1 -138.6(3)
B5 B4 C1 N1 121.0(4)
B3 B4 C1 B5 138.0(3)
B9 B4 C1 B5 37.0(3)
B8 B4 C1 B5 100.3(3)
B9 B4 C1 B3 -101.0(3)
B8 B4 C1 B3 -37.7(3)
B5 B4 C1 B3 -138.0(3)
B3 B4 C1 B6 99.6(3)
B9 B4 C1 B6 -1.4(4)
B8 B4 C1 B6 61.9(3)
B5 B4 C1 B6 -38.4(3)
B3 B4 C1 C2 38.1(3)
B9 B4 C1 C2 -63.0(3)
B8 B4 C1 C2 0.4(4)
B5 B4 C1 C2 -99.9(3)
C2 B3 C1 N1 -105.0(3)
B4 B3 C1 N1 118.6(3)
B8 B3 C1 N1 156.3(3)
B7 B3 C1 N1 -140.5(3)
C2 B3 C1 B5 96.7(3)
B4 B3 C1 B5 -39.7(3)
B8 B3 C1 B5 -2.0(4)
B7 B3 C1 B5 61.2(4)
C2 B3 C1 B4 136.5(3)
B8 B3 C1 B4 37.7(3)
B7 B3 C1 B4 100.9(3)
C2 B3 C1 B6 31.8(3)
B4 B3 C1 B6 -104.7(3)
B8 B3 C1 B6 -67.0(3)
B7 B3 C1 B6 -3.7(4)
B4 B3 C1 C2 -136.5(3)
B8 B3 C1 C2 -98.8(3)
B7 B3 C1 C2 -35.5(3)
C2 B6 C1 N1 101.6(3)
B5 B6 C1 N1 -121.4(3)
B10 B6 C1 N1 -158.9(3)
B11 B6 C1 N1 137.8(3)
C2 B6 C1 B5 -137.0(3)
B10 B6 C1 B5 -37.5(3)
B11 B6 C1 B5 -100.8(3)
C2 B6 C1 B4 -97.7(3)
B5 B6 C1 B4 39.3(3)
B10 B6 C1 B4 1.7(4)
B11 B6 C1 B4 -61.5(4)
C2 B6 C1 B3 -32.1(3)
B5 B6 C1 B3 104.9(3)
B10 B6 C1 B3 67.4(3)
B11 B6 C1 B3 4.1(4)
B5 B6 C1 C2 137.0(3)
B10 B6 C1 C2 99.5(3)
B11 B6 C1 C2 36.2(3)
B8 B7 C2 C3 146.7(3)
B3 B7 C2 C3 108.1(4)
B11 B7 C2 C3 -111.9(4)
B12 B7 C2 C3 -150.4(3)
B8 B7 C2 B11 -101.4(3)
B3 B7 C2 B11 -140.0(3)
B12 B7 C2 B11 -38.5(3)
B8 B7 C2 B6 -62.9(4)
B3 B7 C2 B6 -101.5(3)
B11 B7 C2 B6 38.5(3)
B12 B7 C2 B6 0.0(4)
B8 B7 C2 B3 38.6(3)
B11 B7 C2 B3 140.0(3)
B12 B7 C2 B3 101.5(3)
B8 B7 C2 C1 2.3(4)
B3 B7 C2 C1 -36.4(3)
B11 B7 C2 C1 103.6(3)
B12 B7 C2 C1 65.2(4)
B10 B11 C2 C3 -145.1(3)
B6 B11 C2 C3 -107.1(3)
B12 B11 C2 C3 151.6(3)
B7 B11 C2 C3 112.9(3)
B10 B11 C2 B7 101.9(3)
B6 B11 C2 B7 139.9(3)
B12 B11 C2 B7 38.6(3)
B10 B11 C2 B6 -38.0(3)
B12 B11 C2 B6 -101.3(3)
B7 B11 C2 B6 -139.9(3)
B10 B11 C2 B3 63.7(4)
B6 B11 C2 B3 101.7(3)
B12 B11 C2 B3 0.4(4)
B7 B11 C2 B3 -38.2(3)
B10 B11 C2 C1 -0.6(4)
B6 B11 C2 C1 37.4(3)
B12 B11 C2 C1 -63.9(3)
B7 B11 C2 C1 -102.5(3)
B5 B6 C2 C3 -145.2(3)
C1 B6 C2 C3 -107.7(3)
B10 B6 C2 C3 151.4(3)
B11 B6 C2 C3 113.2(4)
B5 B6 C2 B7 63.0(4)
C1 B6 C2 B7 100.5(3)
B10 B6 C2 B7 -0.4(4)
B11 B6 C2 B7 -38.6(3)
B5 B6 C2 B11 101.6(3)
C1 B6 C2 B11 139.1(3)
B10 B6 C2 B11 38.2(3)
B5 B6 C2 B3 -4.7(4)
C1 B6 C2 B3 32.8(3)
B10 B6 C2 B3 -68.0(3)
B11 B6 C2 B3 -106.2(3)
B5 B6 C2 C1 -37.5(2)
B10 B6 C2 C1 -100.9(3)
B11 B6 C2 C1 -139.1(3)
C1 B3 C2 C3 106.9(3)
B4 B3 C2 C3 144.9(3)
B8 B3 C2 C3 -151.9(3)
B7 B3 C2 C3 -113.5(3)
C1 B3 C2 B7 -139.6(3)
B4 B3 C2 B7 -101.5(3)
B8 B3 C2 B7 -38.4(3)
C1 B3 C2 B11 -101.1(3)
B4 B3 C2 B11 -63.0(3)
B8 B3 C2 B11 0.2(4)
B7 B3 C2 B11 38.5(3)
C1 B3 C2 B6 -33.2(3)
B4 B3 C2 B6 4.9(4)
B8 B3 C2 B6 68.0(3)
B7 B3 C2 B6 106.4(3)
B4 B3 C2 C1 38.1(2)
B8 B3 C2 C1 101.2(3)
B7 B3 C2 C1 139.6(3)
N1 C1 C2 C3 -3.9(4)
B5 C1 C2 C3 146.0(3)
B4 C1 C2 C3 -148.0(3)
B3 C1 C2 C3 -108.6(3)
B6 C1 C2 C3 107.6(3)
N1 C1 C2 B7 142.3(3)
B5 C1 C2 B7 -67.7(3)
B4 C1 C2 B7 -1.7(4)
B3 C1 C2 B7 37.6(3)
B6 C1 C2 B7 -106.1(3)
N1 C1 C2 B11 -150.0(3)
B5 C1 C2 B11 0.0(3)
B4 C1 C2 B11 66.0(3)
B3 C1 C2 B11 105.3(3)
B6 C1 C2 B11 -38.4(3)
N1 C1 C2 B6 -111.6(3)
B5 C1 C2 B6 38.4(3)
B4 C1 C2 B6 104.4(3)
B3 C1 C2 B6 143.7(3)
N1 C1 C2 B3 104.7(3)
B5 C1 C2 B3 -105.3(3)
B4 C1 C2 B3 -39.3(3)
B6 C1 C2 B3 -143.7(3)
B7 C2 C3 C4 -57.4(5)
B11 C2 C3 C4 -133.3(3)
B6 C2 C3 C4 153.5(3)
B3 C2 C3 C4 16.3(5)
C1 C2 C3 C4 84.5(4)
B7 C2 C3 C8 120.2(4)
B11 C2 C3 C8 44.3(4)
B6 C2 C3 C8 -28.9(4)
B3 C2 C3 C8 -166.1(3)
C1 C2 C3 C8 -97.9(4)
C8 C3 C4 C5 2.3(5)
C2 C3 C4 C5 179.9(3)
C3 C4 C5 C6 0.5(5)
C4 C5 C6 C7 -2.2(5)
C5 C6 C7 C8 1.0(5)
C6 C7 C8 C3 1.9(5)
C4 C3 C8 C7 -3.4(5)
C2 C3 C8 C7 178.8(3)
C28 P2 C9 P1 65.2(2)
C22 P2 C9 P1 178.32(19)
Pd1 P2 C9 P1 -62.4(2)
N1 P1 C9 P2 39.5(2)
C10 P1 C9 P2 164.56(19)
C16 P1 C9 P2 -83.5(2)
N1 P1 C10 C11 62.9(3)
C16 P1 C10 C11 -167.7(3)
C9 P1 C10 C11 -57.1(3)
N1 P1 C10 C15 -111.8(3)
C16 P1 C10 C15 17.6(3)
C9 P1 C10 C15 128.2(3)
C15 C10 C11 C12 -0.8(5)
P1 C10 C11 C12 -175.7(3)
C10 C11 C12 C13 1.0(6)
C11 C12 C13 C14 -1.2(6)
C12 C13 C14 C15 1.2(6)
C13 C14 C15 C10 -1.1(5)
C11 C10 C15 C14 0.9(5)
P1 C10 C15 C14 175.5(3)
N1 P1 C16 C17 10.3(3)
C10 P1 C16 C17 -121.2(3)
C9 P1 C16 C17 130.8(3)
N1 P1 C16 C21 -168.1(3)
C10 P1 C16 C21 60.4(3)
C9 P1 C16 C21 -47.6(3)
C21 C16 C17 C18 0.4(5)
P1 C16 C17 C18 -178.0(3)
C16 C17 C18 C19 0.5(5)
C17 C18 C19 C20 -1.3(6)
C18 C19 C20 C21 1.3(6)
C19 C20 C21 C16 -0.4(6)
C17 C16 C21 C20 -0.4(5)
P1 C16 C21 C20 178.0(3)
C28 P2 C22 C23 111.6(3)
C9 P2 C22 C23 0.8(3)
Pd1 P2 C22 C23 -123.5(3)
C28 P2 C22 C27 -71.3(3)
C9 P2 C22 C27 178.0(3)
Pd1 P2 C22 C27 53.7(3)
C27 C22 C23 C24 0.0(5)
P2 C22 C23 C24 177.1(3)
C22 C23 C24 C25 -0.2(6)
C23 C24 C25 C26 0.7(6)
C24 C25 C26 C27 -0.8(6)
C25 C26 C27 C22 0.6(6)
C23 C22 C27 C26 -0.2(5)
P2 C22 C27 C26 -177.4(3)
C22 P2 C28 C29 -23.3(3)
C9 P2 C28 C29 87.0(3)
Pd1 P2 C28 C29 -144.5(2)
C22 P2 C28 C33 162.0(2)
C9 P2 C28 C33 -87.7(3)
Pd1 P2 C28 C33 40.8(3)
C33 C28 C29 C30 0.4(5)
P2 C28 C29 C30 -174.2(3)
C28 C29 C30 C31 -0.3(5)
C29 C30 C31 C32 0.3(5)
C30 C31 C32 C33 -0.3(5)
C31 C32 C33 C28 0.3(5)
C29 C28 C33 C32 -0.4(5)
P2 C28 C33 C32 174.3(2)
